data_7059357
loop_
_publ_author_name
'Xi, Wei'
'Song, Fu-Qiang'
'Xia, Xue-Li'
'Song, Xue-Qin'

_publ_section_title
;
 Tuned structure and DNA binding properties of metal complexes based on a
 new 4-acylpyrazolone derivative
;
_journal_issue 6
_journal_name_full 'New Journal of Chemistry'
_journal_page_first 2281
_journal_page_last 2290
_journal_paper_doi 10.1039/C9NJ05948B
_journal_volume 44
_journal_year 2020
_chemical_formula_sum 'C48 H34 Cl2 Cu2 N10 O10'
_chemical_formula_weight 1108.85
_space_group_IT_number 2
_space_group_name_Hall '-P 1'
_space_group_name_H-M_alt 'P -1'
_symmetry_cell_setting triclinic
_symmetry_space_group_name_H-M 'P -1'
_atom_sites_solution_hydrogens geom
_atom_sites_solution_primary direct
_atom_sites_solution_secondary difmap
_audit_creation_method SHELXL-97
_audit_update_record
;
2019-11-27 deposited with the CCDC.	2020-01-07 downloaded from the CCDC.
;
_cell_angle_alpha 74.564(8)
_cell_angle_beta 84.335(8)
_cell_angle_gamma 71.586(10)
_cell_formula_units_Z 1
_cell_length_a 8.5903(10)
_cell_length_b 11.9318(12)
_cell_length_c 13.5523(11)
_cell_measurement_reflns_used 2992
_cell_measurement_temperature 293(2)
_cell_measurement_theta_max 26.1260
_cell_measurement_theta_min 3.2040
_cell_volume 1270.3(2)
_computing_molecular_graphics 'Olex2 (Dolomanov et al., 2009)'
_computing_publication_material 'Olex2 (Dolomanov et al., 2009)'
_computing_structure_refinement 'SHELXL-97 (Sheldrick, 1997)'
_computing_structure_solution 'SHELXS-97 (Sheldrick, 1990)'
_diffrn_ambient_temperature 293(2)
_diffrn_detector_area_resol_mean 'SuperNova (Mo) X-ray Source'
_diffrn_measured_fraction_theta_full 0.998
_diffrn_measured_fraction_theta_max 0.998
_diffrn_measurement_device_type 'SuperNova, Dual, Cu at zero, Eos'
_diffrn_measurement_method '\w scans'
_diffrn_radiation_monochromator graphite
_diffrn_radiation_source 'fine-focus sealed tube'
_diffrn_radiation_type MoK\a
_diffrn_radiation_wavelength 0.71000
_diffrn_reflns_av_R_equivalents 0.0415
_diffrn_reflns_av_sigmaI/netI 0.0712
_diffrn_reflns_limit_h_max 10
_diffrn_reflns_limit_h_min -10
_diffrn_reflns_limit_k_max 14
_diffrn_reflns_limit_k_min -14
_diffrn_reflns_limit_l_max 15
_diffrn_reflns_limit_l_min -16
_diffrn_reflns_number 8347
_diffrn_reflns_theta_full 25.99
_diffrn_reflns_theta_max 25.99
_diffrn_reflns_theta_min 2.96
_diffrn_standards_interval_count 0
_diffrn_standards_interval_time 0
_diffrn_standards_number 0
_exptl_absorpt_coefficient_mu 1.008
_exptl_absorpt_correction_T_max 0.785
_exptl_absorpt_correction_T_min 0.746
_exptl_absorpt_correction_type multi-scan
_exptl_crystal_colour 'clear dark green'
_exptl_crystal_density_diffrn 1.449
_exptl_crystal_density_method 'not measured'
_exptl_crystal_description block
_exptl_crystal_F_000 564
_exptl_crystal_size_max 0.37
_exptl_crystal_size_mid 0.25
_exptl_crystal_size_min 0.24
_platon_squeeze_details ' '
_refine_diff_density_max 0.507
_refine_diff_density_min -0.561
_refine_diff_density_rms 0.077
_refine_ls_extinction_method none
_refine_ls_goodness_of_fit_ref 1.032
_refine_ls_hydrogen_treatment mixed
_refine_ls_matrix_type full
_refine_ls_number_parameters 327
_refine_ls_number_reflns 5006
_refine_ls_number_restraints 0
_refine_ls_restrained_S_all 1.032
_refine_ls_R_factor_all 0.0692
_refine_ls_R_factor_gt 0.0533
_refine_ls_shift/su_max 0.001
_refine_ls_shift/su_mean 0.000
_refine_ls_structure_factor_coef Fsqd
_refine_ls_weighting_details 'calc w=1/[\s^2^(Fo^2^)+(0.0752P)^2^+0.0000P] where P=(Fo^2^+2Fc^2^)/3'
_refine_ls_weighting_scheme calc
_refine_ls_wR_factor_gt 0.1372
_refine_ls_wR_factor_ref 0.1555
_reflns_number_gt 3761
_reflns_number_total 5006
_reflns_threshold_expression >2sigma(I)
_cod_data_source_file c9nj05948b2.cif
_cod_data_source_block songxq201431201
_cod_depositor_comments
;
The following automatic conversions were performed:

data item '_symmetry_cell_setting' value 'Triclinic' was changed to
'triclinic' in accordance with the
/home/data/users/saulius/crontab/automatic-downloads/current/RSC/lib/dictionaries/cif_core.dic
dictionary named 'cif_core.dic' version 2.4.2 last updated on
2011-04-26.

Automatic conversion script
Id: cif_fix_values 7556 2019-12-06 15:28:31Z antanas 

 Adding full bibliography for 7059357--7059359.cif.
;
_cod_original_sg_symbol_H-M P-1
_cod_database_code 7059357

loop_
_symmetry_equiv_pos_as_xyz
'x, y, z'
'-x, -y, -z'

loop_
_atom_site_label
_atom_site_type_symbol
_atom_site_fract_x
_atom_site_fract_y
_atom_site_fract_z
_atom_site_U_iso_or_equiv
_atom_site_adp_type
_atom_site_occupancy
_atom_site_symmetry_multiplicity
_atom_site_calc_flag
_atom_site_refinement_flags
_atom_site_disorder_assembly
_atom_site_disorder_group
Cu1 Cu 0.59020(5) 0.75197(3) 0.15086(3) 0.03530(17) Uani 1 1 d . . .
C1 C 0.5629(5) 1.0872(3) 0.3318(3) 0.0415(9) Uani 1 1 d . . .
H1 H 0.5908 1.0152 0.3832 0.050 Uiso 1 1 calc R . .
C2 C 0.5935(5) 1.1901(3) 0.3439(3) 0.0482(10) Uani 1 1 d . . .
H2 H 0.6412 1.1872 0.4036 0.058 Uiso 1 1 calc R . .
C3 C 0.5537(6) 1.2962(4) 0.2679(3) 0.0538(11) Uani 1 1 d . . .
H3 H 0.5749 1.3650 0.2759 0.065 Uiso 1 1 calc R . .
C4 C 0.4827(5) 1.3004(3) 0.1805(3) 0.0526(11) Uani 1 1 d . . .
H4 H 0.4557 1.3724 0.1291 0.063 Uiso 1 1 calc R . .
C5 C 0.4506(5) 1.1979(3) 0.1680(3) 0.0444(9) Uani 1 1 d . . .
H5 H 0.4018 1.2013 0.1085 0.053 Uiso 1 1 calc R . .
C6 C 0.4912(4) 1.0914(3) 0.2439(3) 0.0334(8) Uani 1 1 d . . .
C7 C 0.4697(4) 0.9752(3) 0.2343(3) 0.0303(7) Uani 1 1 d . . .
C8 C 0.7316(4) 0.9138(3) 0.0269(3) 0.0371(8) Uani 1 1 d . . .
C9 C 0.8316(4) 0.9663(3) -0.0565(3) 0.0372(8) Uani 1 1 d . . .
C10 C 0.8219(4) 1.0906(3) -0.0863(3) 0.0398(9) Uani 1 1 d . . .
C11 C 0.9191(5) 1.1313(4) -0.1659(3) 0.0503(11) Uani 1 1 d . . .
H11 H 0.9102 1.2139 -0.1862 0.060 Uiso 1 1 calc R . .
C12 C 1.0289(5) 1.0526(4) -0.2159(3) 0.0549(12) Uani 1 1 d . . .
H12 H 1.0939 1.0818 -0.2692 0.066 Uiso 1 1 calc R . .
C13 C 1.0426(5) 0.9276(4) -0.1863(3) 0.0545(11) Uani 1 1 d . . .
H13 H 1.1182 0.8733 -0.2187 0.065 Uiso 1 1 calc R . .
C14 C 0.9427(5) 0.8869(4) -0.1087(3) 0.0458(10) Uani 1 1 d . . .
H14 H 0.9491 0.8048 -0.0905 0.055 Uiso 1 1 calc R . .
C15 C 0.3836(4) 0.7903(3) 0.3191(3) 0.0321(7) Uani 1 1 d . . .
C16 C 0.3751(4) 0.9143(3) 0.3067(3) 0.0311(7) Uani 1 1 d . . .
C17 C 0.2544(4) 0.9549(3) 0.3805(3) 0.0368(8) Uani 1 1 d . . .
C18 C 0.1844(5) 1.0798(3) 0.3996(3) 0.0504(11) Uani 1 1 d . . .
H18A H 0.0923 1.0811 0.4461 0.076 Uiso 1 1 calc R . .
H18B H 0.1494 1.1387 0.3361 0.076 Uiso 1 1 calc R . .
H18C H 0.2668 1.0993 0.4289 0.076 Uiso 1 1 calc R . .
C19 C 0.2525(4) 0.6526(3) 0.4508(3) 0.0340(8) Uani 1 1 d . . .
C20 C 0.1783(5) 0.6421(3) 0.5461(3) 0.0479(10) Uani 1 1 d . . .
H20 H 0.1413 0.7094 0.5740 0.057 Uiso 1 1 calc R . .
C21 C 0.1590(5) 0.5318(3) 0.6003(3) 0.0498(11) Uani 1 1 d . . .
H21 H 0.1089 0.5242 0.6647 0.060 Uiso 1 1 calc R . .
C22 C 0.2137(4) 0.4344(3) 0.5586(3) 0.0390(9) Uani 1 1 d . . .
C23 C 0.2848(6) 0.4431(3) 0.4643(3) 0.0530(11) Uani 1 1 d . . .
H23 H 0.3200 0.3753 0.4370 0.064 Uiso 1 1 calc R . .
C24 C 0.3050(6) 0.5531(3) 0.4086(3) 0.0533(12) Uani 1 1 d . . .
H24 H 0.3532 0.5600 0.3436 0.064 Uiso 1 1 calc R . .
Cl1 Cl 0.64267(16) 0.57093(9) 0.11860(9) 0.0613(3) Uani 1 1 d . . .
N1 N 0.6429(3) 0.9798(3) 0.0891(2) 0.0351(7) Uani 1 1 d . . .
N2 N 0.5479(3) 0.9219(2) 0.1618(2) 0.0321(6) Uani 1 1 d . . .
N3 N 0.1956(4) 0.8682(2) 0.4345(2) 0.0386(7) Uani 1 1 d . . .
N4 N 0.2778(4) 0.7656(2) 0.3981(2) 0.0339(7) Uani 1 1 d . . .
N5 N 0.1961(4) 0.3171(3) 0.6177(3) 0.0487(8) Uani 1 1 d . . .
O2 O 0.7297(3) 0.8055(2) 0.03821(19) 0.0415(6) Uani 1 1 d . . .
O3 O 0.4697(3) 0.7105(2) 0.27349(18) 0.0371(6) Uani 1 1 d . . .
O4 O 0.1415(4) 0.3087(3) 0.7053(2) 0.0699(10) Uani 1 1 d . . .
O5 O 0.2440(5) 0.2302(3) 0.5802(3) 0.0785(11) Uani 1 1 d . . .
O1 O 0.7112(4) 1.1693(2) -0.0378(2) 0.0524(7) Uani 1 1 d . . .
H1A H 0.6747 1.1304 0.0135 0.079 Uiso 1 1 calc R . .

loop_
_atom_site_aniso_label
_atom_site_aniso_U_11
_atom_site_aniso_U_22
_atom_site_aniso_U_33
_atom_site_aniso_U_23
_atom_site_aniso_U_13
_atom_site_aniso_U_12
Cu1 0.0398(3) 0.0349(3) 0.0326(3) -0.00757(19) 0.0099(2) -0.0170(2)
C1 0.052(2) 0.040(2) 0.035(2) -0.0043(16) -0.0009(17) -0.0210(17)
C2 0.063(3) 0.048(2) 0.042(2) -0.0131(18) -0.003(2) -0.027(2)
C3 0.068(3) 0.050(2) 0.057(3) -0.022(2) 0.010(2) -0.033(2)
C4 0.066(3) 0.032(2) 0.053(3) 0.0007(17) 0.000(2) -0.0147(18)
C5 0.055(2) 0.040(2) 0.038(2) -0.0017(16) -0.0062(18) -0.0197(18)
C6 0.0331(18) 0.0336(18) 0.037(2) -0.0091(15) 0.0018(15) -0.0148(14)
C7 0.0307(17) 0.0317(17) 0.0297(18) -0.0066(13) -0.0020(14) -0.0112(14)
C8 0.0304(18) 0.047(2) 0.033(2) -0.0026(16) -0.0026(15) -0.0160(16)
C9 0.0306(18) 0.047(2) 0.032(2) 0.0021(16) -0.0018(15) -0.0187(16)
C10 0.0336(19) 0.051(2) 0.035(2) 0.0015(16) -0.0041(16) -0.0222(17)
C11 0.043(2) 0.068(3) 0.040(2) 0.007(2) -0.0040(19) -0.033(2)
C12 0.036(2) 0.084(3) 0.041(2) 0.004(2) 0.0041(18) -0.030(2)
C13 0.035(2) 0.080(3) 0.045(2) -0.011(2) 0.0100(18) -0.018(2)
C14 0.038(2) 0.053(2) 0.041(2) -0.0020(18) 0.0062(18) -0.0162(18)
C15 0.0346(18) 0.0326(17) 0.0292(18) -0.0049(14) -0.0012(15) -0.0125(14)
C16 0.0323(17) 0.0339(17) 0.0297(18) -0.0078(14) 0.0055(14) -0.0154(14)
C17 0.042(2) 0.0378(19) 0.0298(19) -0.0087(15) 0.0039(16) -0.0117(16)
C18 0.058(3) 0.034(2) 0.059(3) -0.0174(18) 0.017(2) -0.0150(18)
C19 0.0360(18) 0.0365(18) 0.0309(19) -0.0072(14) 0.0075(15) -0.0160(15)
C20 0.063(3) 0.039(2) 0.045(2) -0.0143(17) 0.022(2) -0.0235(19)
C21 0.063(3) 0.047(2) 0.041(2) -0.0064(18) 0.018(2) -0.028(2)
C22 0.041(2) 0.0335(19) 0.041(2) 0.0015(15) 0.0033(17) -0.0198(16)
C23 0.070(3) 0.039(2) 0.056(3) -0.0191(19) 0.021(2) -0.024(2)
C24 0.084(3) 0.042(2) 0.040(2) -0.0134(17) 0.027(2) -0.033(2)
Cl1 0.0847(8) 0.0442(6) 0.0633(7) -0.0248(5) 0.0305(6) -0.0306(5)
N1 0.0331(15) 0.0438(16) 0.0297(16) -0.0046(13) 0.0069(13) -0.0196(13)
N2 0.0343(15) 0.0335(15) 0.0296(15) -0.0015(12) 0.0050(12) -0.0186(12)
N3 0.0478(18) 0.0326(15) 0.0372(17) -0.0118(13) 0.0116(14) -0.0157(13)
N4 0.0412(16) 0.0304(14) 0.0306(16) -0.0063(12) 0.0107(13) -0.0159(13)
N5 0.055(2) 0.0422(19) 0.047(2) 0.0006(16) 0.0009(17) -0.0219(16)
O2 0.0446(15) 0.0402(14) 0.0402(15) -0.0086(11) 0.0087(12) -0.0174(11)
O3 0.0447(14) 0.0305(12) 0.0357(14) -0.0070(10) 0.0140(12) -0.0161(11)
O4 0.087(2) 0.0597(19) 0.061(2) 0.0010(16) 0.0223(19) -0.0403(18)
O5 0.118(3) 0.0397(17) 0.079(2) -0.0111(16) 0.015(2) -0.0336(18)
O1 0.0582(18) 0.0500(16) 0.0491(18) -0.0009(13) 0.0096(14) -0.0291(14)

loop_
_atom_type_symbol
_atom_type_description
_atom_type_scat_dispersion_real
_atom_type_scat_dispersion_imag
_atom_type_scat_source
C C 0.0033 0.0016 'International Tables Vol C Tables 4.2.6.8 and 6.1.1.4'
H H 0.0000 0.0000 'International Tables Vol C Tables 4.2.6.8 and 6.1.1.4'
N N 0.0061 0.0033 'International Tables Vol C Tables 4.2.6.8 and 6.1.1.4'
O O 0.0106 0.0060 'International Tables Vol C Tables 4.2.6.8 and 6.1.1.4'
Cu Cu 0.3201 1.2651 'International Tables Vol C Tables 4.2.6.8 and 6.1.1.4'
Cl Cl 0.1484 0.1585 'International Tables Vol C Tables 4.2.6.8 and 6.1.1.4'

loop_
_geom_angle_atom_site_label_1
_geom_angle_atom_site_label_2
_geom_angle_atom_site_label_3
_geom_angle
_geom_angle_site_symmetry_1
_geom_angle_site_symmetry_3
_geom_angle_publ_flag
O3 Cu1 O2 170.87(11) . . ?
O3 Cu1 N2 92.80(10) . . ?
O2 Cu1 N2 81.03(10) . . ?
O3 Cu1 Cl1 93.64(7) . . ?
O2 Cu1 Cl1 92.87(8) . . ?
N2 Cu1 Cl1 173.05(8) . . ?
C6 C1 C2 120.1(3) . . ?
C6 C1 H1 119.9 . . ?
C2 C1 H1 119.9 . . ?
C3 C2 C1 120.1(4) . . ?
C3 C2 H2 119.9 . . ?
C1 C2 H2 119.9 . . ?
C4 C3 C2 119.8(4) . . ?
C4 C3 H3 120.1 . . ?
C2 C3 H3 120.1 . . ?
C3 C4 C5 120.5(4) . . ?
C3 C4 H4 119.7 . . ?
C5 C4 H4 119.7 . . ?
C6 C5 C4 119.7(4) . . ?
C6 C5 H5 120.2 . . ?
C4 C5 H5 120.2 . . ?
C5 C6 C1 119.7(3) . . ?
C5 C6 C7 123.2(3) . . ?
C1 C6 C7 117.0(3) . . ?
N2 C7 C16 117.9(3) . . ?
N2 C7 C6 121.1(3) . . ?
C16 C7 C6 120.9(3) . . ?
O2 C8 N1 120.1(3) . . ?
O2 C8 C9 119.5(3) . . ?
N1 C8 C9 120.4(3) . . ?
C14 C9 C10 118.4(3) . . ?
C14 C9 C8 117.6(3) . . ?
C10 C9 C8 124.0(3) . . ?
O1 C10 C11 121.3(3) . . ?
O1 C10 C9 118.9(3) . . ?
C11 C10 C9 119.7(4) . . ?
C12 C11 C10 121.4(4) . . ?
C12 C11 H11 119.3 . . ?
C10 C11 H11 119.3 . . ?
C11 C12 C13 119.8(4) . . ?
C11 C12 H12 120.1 . . ?
C13 C12 H12 120.1 . . ?
C14 C13 C12 119.1(4) . . ?
C14 C13 H13 120.5 . . ?
C12 C13 H13 120.5 . . ?
C13 C14 C9 121.5(4) . . ?
C13 C14 H14 119.2 . . ?
C9 C14 H14 119.2 . . ?
O3 C15 N4 122.7(3) . . ?
O3 C15 C16 131.6(3) . . ?
N4 C15 C16 105.7(3) . . ?
C7 C16 C15 123.9(3) . . ?
C7 C16 C17 131.6(3) . . ?
C15 C16 C17 104.5(3) . . ?
N3 C17 C16 112.3(3) . . ?
N3 C17 C18 118.1(3) . . ?
C16 C17 C18 129.5(3) . . ?
C17 C18 H18A 109.5 . . ?
C17 C18 H18B 109.5 . . ?
H18A C18 H18B 109.5 . . ?
C17 C18 H18C 109.5 . . ?
H18A C18 H18C 109.5 . . ?
H18B C18 H18C 109.5 . . ?
C20 C19 C24 120.0(3) . . ?
C20 C19 N4 119.0(3) . . ?
C24 C19 N4 120.9(3) . . ?
C19 C20 C21 119.9(4) . . ?
C19 C20 H20 120.1 . . ?
C21 C20 H20 120.1 . . ?
C22 C21 C20 119.4(4) . . ?
C22 C21 H21 120.3 . . ?
C20 C21 H21 120.3 . . ?
C23 C22 C21 121.7(3) . . ?
C23 C22 N5 119.4(3) . . ?
C21 C22 N5 118.9(3) . . ?
C22 C23 C24 119.8(4) . . ?
C22 C23 H23 120.1 . . ?
C24 C23 H23 120.1 . . ?
C19 C24 C23 119.1(4) . . ?
C19 C24 H24 120.4 . . ?
C23 C24 H24 120.4 . . ?
C8 N1 N2 115.0(3) . . ?
C7 N2 N1 119.2(3) . . ?
C7 N2 Cu1 129.8(2) . . ?
N1 N2 Cu1 109.9(2) . . ?
C17 N3 N4 105.4(3) . . ?
C15 N4 N3 112.0(2) . . ?
C15 N4 C19 129.7(3) . . ?
N3 N4 C19 118.1(3) . . ?
O5 N5 O4 122.3(3) . . ?
O5 N5 C22 118.9(3) . . ?
O4 N5 C22 118.6(3) . . ?
C8 O2 Cu1 114.0(2) . . ?
C15 O3 Cu1 122.0(2) . . ?
C10 O1 H1A 109.5 . . ?

loop_
_geom_bond_atom_site_label_1
_geom_bond_atom_site_label_2
_geom_bond_distance
_geom_bond_site_symmetry_2
_geom_bond_publ_flag
Cu1 O3 1.904(2) . ?
Cu1 O2 1.944(2) . ?
Cu1 N2 1.988(3) . ?
Cu1 Cl1 2.2157(10) . ?
C1 C6 1.377(5) . ?
C1 C2 1.387(5) . ?
C1 H1 0.9300 . ?
C2 C3 1.371(6) . ?
C2 H2 0.9300 . ?
C3 C4 1.367(6) . ?
C3 H3 0.9300 . ?
C4 C5 1.392(5) . ?
C4 H4 0.9300 . ?
C5 C6 1.375(5) . ?
C5 H5 0.9300 . ?
C6 C7 1.495(4) . ?
C7 N2 1.324(4) . ?
C7 C16 1.410(4) . ?
C8 O2 1.265(4) . ?
C8 N1 1.326(5) . ?
C8 C9 1.477(5) . ?
C9 C14 1.401(5) . ?
C9 C10 1.407(5) . ?
C10 O1 1.363(5) . ?
C10 C11 1.377(5) . ?
C11 C12 1.373(6) . ?
C11 H11 0.9300 . ?
C12 C13 1.406(6) . ?
C12 H12 0.9300 . ?
C13 C14 1.375(5) . ?
C13 H13 0.9300 . ?
C14 H14 0.9300 . ?
C15 O3 1.271(4) . ?
C15 N4 1.366(4) . ?
C15 C16 1.422(4) . ?
C16 C17 1.431(4) . ?
C17 N3 1.309(4) . ?
C17 C18 1.502(5) . ?
C18 H18A 0.9600 . ?
C18 H18B 0.9600 . ?
C18 H18C 0.9600 . ?
C19 C20 1.376(5) . ?
C19 C24 1.382(5) . ?
C19 N4 1.420(4) . ?
C20 C21 1.377(5) . ?
C20 H20 0.9300 . ?
C21 C22 1.357(5) . ?
C21 H21 0.9300 . ?
C22 C23 1.353(5) . ?
C22 N5 1.462(4) . ?
C23 C24 1.382(5) . ?
C23 H23 0.9300 . ?
C24 H24 0.9300 . ?
N1 N2 1.396(4) . ?
N3 N4 1.395(4) . ?
N5 O5 1.214(4) . ?
N5 O4 1.223(4) . ?
O1 H1A 0.8200 . ?

loop_
_geom_torsion_atom_site_label_1
_geom_torsion_atom_site_label_2
_geom_torsion_atom_site_label_3
_geom_torsion_atom_site_label_4
_geom_torsion
_geom_torsion_site_symmetry_1
_geom_torsion_site_symmetry_2
_geom_torsion_site_symmetry_3
_geom_torsion_site_symmetry_4
_geom_torsion_publ_flag
C6 C1 C2 C3 -0.5(6) . . . . ?
C1 C2 C3 C4 0.4(6) . . . . ?
C2 C3 C4 C5 0.0(7) . . . . ?
C3 C4 C5 C6 -0.3(6) . . . . ?
C4 C5 C6 C1 0.2(6) . . . . ?
C4 C5 C6 C7 -176.5(3) . . . . ?
C2 C1 C6 C5 0.2(6) . . . . ?
C2 C1 C6 C7 177.0(3) . . . . ?
C5 C6 C7 N2 61.1(5) . . . . ?
C1 C6 C7 N2 -115.6(4) . . . . ?
C5 C6 C7 C16 -123.7(4) . . . . ?
C1 C6 C7 C16 59.6(5) . . . . ?
O2 C8 C9 C14 -10.9(5) . . . . ?
N1 C8 C9 C14 169.8(3) . . . . ?
O2 C8 C9 C10 169.2(3) . . . . ?
N1 C8 C9 C10 -10.1(6) . . . . ?
C14 C9 C10 O1 178.3(3) . . . . ?
C8 C9 C10 O1 -1.8(6) . . . . ?
C14 C9 C10 C11 0.8(6) . . . . ?
C8 C9 C10 C11 -179.3(3) . . . . ?
O1 C10 C11 C12 -178.9(4) . . . . ?
C9 C10 C11 C12 -1.5(6) . . . . ?
C10 C11 C12 C13 0.4(6) . . . . ?
C11 C12 C13 C14 1.4(6) . . . . ?
C12 C13 C14 C9 -2.1(7) . . . . ?
C10 C9 C14 C13 1.0(6) . . . . ?
C8 C9 C14 C13 -178.9(4) . . . . ?
N2 C7 C16 C15 12.8(5) . . . . ?
C6 C7 C16 C15 -162.6(3) . . . . ?
N2 C7 C16 C17 -166.5(4) . . . . ?
C6 C7 C16 C17 18.1(6) . . . . ?
O3 C15 C16 C7 0.3(6) . . . . ?
N4 C15 C16 C7 178.3(3) . . . . ?
O3 C15 C16 C17 179.8(4) . . . . ?
N4 C15 C16 C17 -2.3(4) . . . . ?
C7 C16 C17 N3 -179.5(4) . . . . ?
C15 C16 C17 N3 1.2(4) . . . . ?
C7 C16 C17 C18 3.6(7) . . . . ?
C15 C16 C17 C18 -175.8(4) . . . . ?
C24 C19 C20 C21 1.2(7) . . . . ?
N4 C19 C20 C21 -177.2(4) . . . . ?
C19 C20 C21 C22 0.0(7) . . . . ?
C20 C21 C22 C23 -1.0(7) . . . . ?
C20 C21 C22 N5 178.6(4) . . . . ?
C21 C22 C23 C24 0.9(7) . . . . ?
N5 C22 C23 C24 -178.7(4) . . . . ?
C20 C19 C24 C23 -1.3(7) . . . . ?
N4 C19 C24 C23 177.1(4) . . . . ?
C22 C23 C24 C19 0.3(7) . . . . ?
O2 C8 N1 N2 -2.1(5) . . . . ?
C9 C8 N1 N2 177.2(3) . . . . ?
C16 C7 N2 N1 -179.8(3) . . . . ?
C6 C7 N2 N1 -4.5(5) . . . . ?
C16 C7 N2 Cu1 -13.0(5) . . . . ?
C6 C7 N2 Cu1 162.4(2) . . . . ?
C8 N1 N2 C7 172.5(3) . . . . ?
C8 N1 N2 Cu1 3.2(4) . . . . ?
O3 Cu1 N2 C7 2.9(3) . . . . ?
O2 Cu1 N2 C7 -170.3(3) . . . . ?
Cl1 Cu1 N2 C7 160.8(6) . . . . ?
O3 Cu1 N2 N1 170.7(2) . . . . ?
O2 Cu1 N2 N1 -2.5(2) . . . . ?
Cl1 Cu1 N2 N1 -31.4(9) . . . . ?
C16 C17 N3 N4 0.4(4) . . . . ?
C18 C17 N3 N4 177.8(3) . . . . ?
O3 C15 N4 N3 -179.1(3) . . . . ?
C16 C15 N4 N3 2.7(4) . . . . ?
O3 C15 N4 C19 6.7(6) . . . . ?
C16 C15 N4 C19 -171.5(3) . . . . ?
C17 N3 N4 C15 -2.0(4) . . . . ?
C17 N3 N4 C19 173.0(3) . . . . ?
C20 C19 N4 C15 160.3(4) . . . . ?
C24 C19 N4 C15 -18.1(6) . . . . ?
C20 C19 N4 N3 -13.7(5) . . . . ?
C24 C19 N4 N3 167.9(4) . . . . ?
C23 C22 N5 O5 -0.9(6) . . . . ?
C21 C22 N5 O5 179.5(4) . . . . ?
C23 C22 N5 O4 175.3(4) . . . . ?
C21 C22 N5 O4 -4.3(6) . . . . ?
N1 C8 O2 Cu1 -0.2(4) . . . . ?
C9 C8 O2 Cu1 -179.5(2) . . . . ?
O3 Cu1 O2 C8 -46.3(7) . . . . ?
N2 Cu1 O2 C8 1.6(2) . . . . ?
Cl1 Cu1 O2 C8 178.2(2) . . . . ?
N4 C15 O3 Cu1 170.1(3) . . . . ?
C16 C15 O3 Cu1 -12.2(5) . . . . ?
O2 Cu1 O3 C15 56.3(7) . . . . ?
N2 Cu1 O3 C15 9.1(3) . . . . ?
Cl1 Cu1 O3 C15 -168.2(3) . . . . ?

loop_
_platon_squeeze_void_nr
_platon_squeeze_void_average_x
_platon_squeeze_void_average_y
_platon_squeeze_void_average_z
_platon_squeeze_void_volume
_platon_squeeze_void_count_electrons
1 0.000 -0.050 0.000 191 28
